data_4120288
loop_
_publ_author_name
'Kodai Saito'
'Yukihiro Shibata'
'Masahiro Yamanaka'
'Takahiko Akiyama'

_publ_section_title
;
 Chiral Phosphoric Acid-Catalyzed Oxidative Kinetic Resolution of
 Indolines Based on Transfer Hydrogenation to Imines
;
_journal_name_full 'Journal of the American Chemical Society'
_journal_page_first 11740
_journal_page_last 11743
_journal_paper_doi 10.1021/ja406004q
_journal_volume 135
_journal_year 2013
_chemical_absolute_configuration ad
_chemical_formula_sum 'C21 H16 Br N O'
_chemical_formula_weight 378.26
_chemical_name_systematic
; 
 ? 
;
_space_group_IT_number 19
_symmetry_cell_setting orthorhombic
_symmetry_space_group_name_Hall 'P 2ac 2ab'
_symmetry_space_group_name_H-M 'P 21 21 21'
_atom_sites_solution_hydrogens geom
_atom_sites_solution_primary direct
_atom_sites_solution_secondary difmap
_audit_creation_method SHELXL-97
_cell_angle_alpha 90.00
_cell_angle_beta 90.00
_cell_angle_gamma 90.00
_cell_formula_units_Z 4
_cell_length_a 6.1707(6)
_cell_length_b 8.7929(8)
_cell_length_c 30.591(3)
_cell_measurement_reflns_used 6259
_cell_measurement_temperature 123
_cell_measurement_theta_max 27.49
_cell_measurement_theta_min 2.41
_cell_volume 1659.8(3)
_computing_cell_refinement 'APEX2 (Bruker AXS, 2006)'
_computing_data_collection 'APEX2 (Bruker AXS, 2006)'
_computing_data_reduction 'SAINT (Bruker AXS, 2004)'
_computing_molecular_graphics 'XSHEL (Bruker AXS,2002)'
_computing_publication_material 'XCIF (Bruker AXS, 2001)'
_computing_structure_refinement 'SHELXL-97 (Sheldrick, 1997)'
_computing_structure_solution 'SHELXS-97 (Sheldrick, 1997)'
_diffrn_ambient_temperature 123
_diffrn_detector_area_resol_mean 8.333
_diffrn_measured_fraction_theta_full 0.990
_diffrn_measured_fraction_theta_max 0.990
_diffrn_measurement_device_type 'Bruker APEXII CCD area detector'
_diffrn_measurement_method 'phi and omega scans'
_diffrn_radiation_monochromator 'Bruker Helios multilayer confocal mirror'
_diffrn_radiation_source 'Bruker TXS fine-focus rotating anode'
_diffrn_radiation_type MoK\a
_diffrn_radiation_wavelength 0.71073
_diffrn_reflns_av_R_equivalents 0.0180
_diffrn_reflns_av_sigmaI/netI 0.0423
_diffrn_reflns_limit_h_max 5
_diffrn_reflns_limit_h_min -7
_diffrn_reflns_limit_k_max 11
_diffrn_reflns_limit_k_min -11
_diffrn_reflns_limit_l_max 38
_diffrn_reflns_limit_l_min -39
_diffrn_reflns_number 8799
_diffrn_reflns_theta_full 27.49
_diffrn_reflns_theta_max 27.49
_diffrn_reflns_theta_min 1.33
_exptl_absorpt_coefficient_mu 2.483
_exptl_absorpt_correction_T_max 0.6365
_exptl_absorpt_correction_T_min 0.5229
_exptl_absorpt_correction_type empirical
_exptl_absorpt_process_details
;
SADABS Sheldrick 1996
;
_exptl_crystal_colour colorless
_exptl_crystal_density_diffrn 1.514
_exptl_crystal_description block
_exptl_crystal_F_000 768
_exptl_crystal_size_max 0.30
_exptl_crystal_size_mid 0.20
_exptl_crystal_size_min 0.20
_refine_diff_density_max 0.360
_refine_diff_density_min -0.252
_refine_diff_density_rms 0.048
_refine_ls_abs_structure_details 'Flack H D (1983), Acta Cryst. A39, 876-881'
_refine_ls_abs_structure_Flack 0.011(6)
_refine_ls_extinction_method none
_refine_ls_goodness_of_fit_ref 1.059
_refine_ls_hydrogen_treatment constr
_refine_ls_matrix_type full
_refine_ls_number_parameters 217
_refine_ls_number_reflns 3508
_refine_ls_number_restraints 0
_refine_ls_restrained_S_all 1.059
_refine_ls_R_factor_all 0.0228
_refine_ls_R_factor_gt 0.0208
_refine_ls_shift/su_max 0.005
_refine_ls_shift/su_mean 0.000
_refine_ls_structure_factor_coef Fsqd
_refine_ls_weighting_details 'calc w=1/[\s^2^(Fo^2^)+(0.0000P)^2^+0.1153P] where P=(Fo^2^+2Fc^2^)/3'
_refine_ls_weighting_scheme calc
_refine_ls_wR_factor_gt 0.0490
_refine_ls_wR_factor_ref 0.0507
_reflns_number_gt 3337
_reflns_number_total 3508
_reflns_threshold_expression >2sigma(I)
_cod_data_source_file ja406004q_si_003.cif
_cod_data_source_block shelxl
_cod_original_sg_symbol_H-M 'P 21 21 21 '
_cod_database_code 4120288

loop_
_symmetry_equiv_pos_as_xyz
'x, y, z'
'-x+1/2, -y, z+1/2'
'-x, y+1/2, -z+1/2'
'x+1/2, -y+1/2, -z'

loop_
_atom_site_label
_atom_site_type_symbol
_atom_site_fract_x
_atom_site_fract_y
_atom_site_fract_z
_atom_site_U_iso_or_equiv
_atom_site_adp_type
_atom_site_occupancy
_atom_site_symmetry_multiplicity
_atom_site_calc_flag
_atom_site_refinement_flags
Br1 Br 0.70823(4) 0.57181(2) 1.052159(6) 0.02412(6) Uani 1 1 d .
C1 C 0.4770(3) 0.3501(2) 0.84452(6) 0.0145(4) Uani 1 1 d .
H1 H 0.6015 0.2961 0.8585 0.017 Uiso 1 1 calc R
C2 C 0.4760(3) 0.3148(2) 0.79447(6) 0.0185(4) Uani 1 1 d .
H2A H 0.4525 0.4087 0.7773 0.022 Uiso 1 1 calc R
H2B H 0.6146 0.2678 0.7853 0.022 Uiso 1 1 calc R
C3 C 0.2907(3) 0.20568(18) 0.78845(5) 0.0158(4) Uani 1 1 d .
C4 C 0.2316(4) 0.12583(19) 0.75140(6) 0.0198(4) Uani 1 1 d .
H4 H 0.3120 0.1359 0.7251 0.024 Uiso 1 1 calc R
C5 C 0.0519(4) 0.0303(2) 0.75343(6) 0.0225(5) Uani 1 1 d .
H5 H 0.0103 -0.0264 0.7284 0.027 Uiso 1 1 calc R
C6 C -0.0662(4) 0.0174(2) 0.79153(6) 0.0212(4) Uani 1 1 d .
H6 H -0.1874 -0.0491 0.7924 0.025 Uiso 1 1 calc R
C7 C -0.0113(3) 0.10032(19) 0.82897(6) 0.0168(4) Uani 1 1 d .
H7 H -0.0952 0.0937 0.8549 0.020 Uiso 1 1 calc R
C8 C 0.1714(3) 0.19290(18) 0.82661(5) 0.0139(4) Uani 1 1 d .
C9 C 0.6853(3) 0.5771(2) 0.87101(6) 0.0193(4) Uani 1 1 d .
H9 H 0.7987 0.5101 0.8794 0.023 Uiso 1 1 calc R
C10 C 0.4961(3) 0.5191(2) 0.85333(5) 0.0144(4) Uani 1 1 d .
C11 C 0.3302(3) 0.6187(2) 0.84151(6) 0.0201(4) Uani 1 1 d .
H11 H 0.1991 0.5798 0.8297 0.024 Uiso 1 1 calc R
C12 C 0.3560(4) 0.7747(2) 0.84702(7) 0.0262(5) Uani 1 1 d .
H12 H 0.2430 0.8424 0.8388 0.031 Uiso 1 1 calc R
C13 C 0.5469(4) 0.8313(2) 0.86448(7) 0.0265(5) Uani 1 1 d .
H13 H 0.5645 0.9379 0.8681 0.032 Uiso 1 1 calc R
C14 C 0.7103(4) 0.7346(2) 0.87659(6) 0.0265(4) Uani 1 1 d .
H14 H 0.8403 0.7741 0.8887 0.032 Uiso 1 1 calc R
C15 C 0.1743(3) 0.30729(19) 0.90020(6) 0.0138(4) Uani 1 1 d .
C16 C 0.3119(3) 0.37327(19) 0.93577(5) 0.0138(4) Uani 1 1 d .
C17 C 0.2231(4) 0.4878(2) 0.96197(5) 0.0181(4) Uani 1 1 d .
H17 H 0.0820 0.5256 0.9559 0.022 Uiso 1 1 calc R
C18 C 0.3398(3) 0.54633(19) 0.99673(6) 0.0193(4) Uani 1 1 d .
H18 H 0.2807 0.6248 1.0144 0.023 Uiso 1 1 calc R
C19 C 0.5444(3) 0.4885(2) 1.00527(6) 0.0177(4) Uani 1 1 d .
C20 C 0.6338(3) 0.37306(19) 0.98048(6) 0.0161(4) Uani 1 1 d .
H20 H 0.7732 0.3337 0.9872 0.019 Uiso 1 1 calc R
C21 C 0.5158(3) 0.31562(19) 0.94544(6) 0.0149(4) Uani 1 1 d .
H21 H 0.5752 0.2365 0.9280 0.018 Uiso 1 1 calc R
N1 N 0.2686(3) 0.28120(16) 0.86023(4) 0.0145(3) Uani 1 1 d .
O1 O -0.0168(2) 0.27735(15) 0.90701(4) 0.0190(3) Uani 1 1 d .

loop_
_atom_site_aniso_label
_atom_site_aniso_U_11
_atom_site_aniso_U_22
_atom_site_aniso_U_33
_atom_site_aniso_U_23
_atom_site_aniso_U_13
_atom_site_aniso_U_12
Br1 0.02916(11) 0.02337(10) 0.01984(9) -0.00317(8) -0.00695(9) -0.00334(9)
C1 0.0129(10) 0.0184(9) 0.0122(8) 0.0009(7) 0.0023(8) -0.0009(8)
C2 0.0219(11) 0.0202(9) 0.0132(9) -0.0025(7) 0.0062(8) -0.0025(8)
C3 0.0194(9) 0.0110(8) 0.0170(8) 0.0012(6) -0.0002(9) 0.0044(8)
C4 0.0265(12) 0.0188(8) 0.0141(8) -0.0002(7) -0.0001(8) 0.0052(8)
C5 0.0300(12) 0.0191(10) 0.0184(10) -0.0054(7) -0.0090(9) 0.0017(9)
C6 0.0203(11) 0.0188(9) 0.0245(10) -0.0026(8) -0.0042(9) -0.0019(8)
C7 0.0155(10) 0.0164(9) 0.0183(9) -0.0008(7) 0.0002(8) -0.0006(8)
C8 0.0152(11) 0.0118(8) 0.0145(8) -0.0002(6) -0.0033(8) 0.0051(7)
C9 0.0173(10) 0.0218(9) 0.0187(9) 0.0038(8) -0.0007(8) 0.0006(10)
C10 0.0181(10) 0.0158(9) 0.0094(8) 0.0019(6) 0.0030(8) -0.0010(8)
C11 0.0180(12) 0.0233(9) 0.0190(9) -0.0020(7) -0.0010(8) 0.0022(8)
C12 0.0300(13) 0.0213(10) 0.0273(10) 0.0018(8) 0.0062(10) 0.0078(9)
C13 0.0350(13) 0.0179(10) 0.0267(11) -0.0037(8) 0.0120(10) -0.0045(9)
C14 0.0256(11) 0.0287(10) 0.0253(10) -0.0040(8) 0.0023(10) -0.0131(10)
C15 0.0152(11) 0.0124(8) 0.0138(8) 0.0034(6) 0.0003(8) 0.0028(8)
C16 0.0147(10) 0.0149(8) 0.0117(8) 0.0029(6) 0.0026(8) -0.0024(8)
C17 0.0176(10) 0.0196(8) 0.0171(8) 0.0014(7) 0.0005(8) 0.0029(8)
C18 0.0259(12) 0.0157(9) 0.0163(9) -0.0034(7) 0.0003(8) 0.0036(8)
C19 0.0221(11) 0.0181(9) 0.0128(9) 0.0022(7) -0.0019(8) -0.0049(8)
C20 0.0146(9) 0.0203(9) 0.0133(8) 0.0053(7) 0.0004(8) -0.0010(8)
C21 0.0166(10) 0.0166(8) 0.0113(8) 0.0023(7) 0.0038(8) 0.0012(7)
N1 0.0149(9) 0.0161(7) 0.0124(7) -0.0030(5) 0.0027(7) -0.0018(7)
O1 0.0122(7) 0.0271(7) 0.0178(7) -0.0027(5) 0.0034(6) 0.0011(6)

loop_
_atom_type_symbol
_atom_type_description
_atom_type_scat_dispersion_real
_atom_type_scat_dispersion_imag
_atom_type_scat_source
C C 0.0033 0.0016 'International Tables Vol C Tables 4.2.6.8 and 6.1.1.4'
H H 0.0000 0.0000 'International Tables Vol C Tables 4.2.6.8 and 6.1.1.4'
N N 0.0061 0.0033 'International Tables Vol C Tables 4.2.6.8 and 6.1.1.4'
O O 0.0106 0.0060 'International Tables Vol C Tables 4.2.6.8 and 6.1.1.4'
Br Br -0.2901 2.4595 'International Tables Vol C Tables 4.2.6.8 and 6.1.1.4'

loop_
_geom_angle_atom_site_label_1
_geom_angle_atom_site_label_2
_geom_angle_atom_site_label_3
_geom_angle
N1 C1 C10 113.93(16)
N1 C1 C2 103.31(15)
C10 C1 C2 111.69(15)
N1 C1 H1 109.2
C10 C1 H1 109.2
C2 C1 H1 109.2
C3 C2 C1 104.47(15)
C3 C2 H2A 110.9
C1 C2 H2A 110.9
C3 C2 H2B 110.9
C1 C2 H2B 110.9
H2A C2 H2B 108.9
C4 C3 C8 120.64(19)
C4 C3 C2 128.69(17)
C8 C3 C2 110.66(15)
C3 C4 C5 118.67(18)
C3 C4 H4 120.7
C5 C4 H4 120.7
C6 C5 C4 120.55(17)
C6 C5 H5 119.7
C4 C5 H5 119.7
C5 C6 C7 121.39(19)
C5 C6 H6 119.3
C7 C6 H6 119.3
C8 C7 C6 117.26(18)
C8 C7 H7 121.4
C6 C7 H7 121.4
C3 C8 C7 121.45(17)
C3 C8 N1 109.95(16)
C7 C8 N1 128.56(17)
C10 C9 C14 120.26(19)
C10 C9 H9 119.9
C14 C9 H9 119.9
C9 C10 C11 119.27(17)
C9 C10 C1 119.79(19)
C11 C10 C1 120.83(19)
C12 C11 C10 120.2(2)
C12 C11 H11 119.9
C10 C11 H11 119.9
C13 C12 C11 119.9(2)
C13 C12 H12 120.1
C11 C12 H12 120.1
C14 C13 C12 120.49(19)
C14 C13 H13 119.8
C12 C13 H13 119.8
C13 C14 C9 119.9(2)
C13 C14 H14 120.1
C9 C14 H14 120.1
O1 C15 N1 121.51(17)
O1 C15 C16 120.35(16)
N1 C15 C16 118.14(17)
C21 C16 C17 119.73(18)
C21 C16 C15 121.83(16)
C17 C16 C15 118.23(18)
C18 C17 C16 120.3(2)
C18 C17 H17 119.9
C16 C17 H17 119.9
C17 C18 C19 118.86(18)
C17 C18 H18 120.6
C19 C18 H18 120.6
C20 C19 C18 121.97(18)
C20 C19 Br1 119.01(15)
C18 C19 Br1 119.01(15)
C19 C20 C21 118.76(18)
C19 C20 H20 120.6
C21 C20 H20 120.6
C16 C21 C20 120.39(17)
C16 C21 H21 119.8
C20 C21 H21 119.8
C15 N1 C8 123.84(16)
C15 N1 C1 125.50(15)
C8 N1 C1 110.50(14)

loop_
_geom_bond_atom_site_label_1
_geom_bond_atom_site_label_2
_geom_bond_distance
Br1 C19 1.9016(19)
C1 N1 1.501(2)
C1 C10 1.515(2)
C1 C2 1.562(2)
C1 H1 1.0000
C2 C3 1.504(3)
C2 H2A 0.9900
C2 H2B 0.9900
C3 C4 1.382(2)
C3 C8 1.385(2)
C4 C5 1.392(3)
C4 H4 0.9500
C5 C6 1.379(3)
C5 H5 0.9500
C6 C7 1.399(3)
C6 H6 0.9500
C7 C8 1.392(3)
C7 H7 0.9500
C8 N1 1.421(2)
C9 C10 1.384(3)
C9 C14 1.403(3)
C9 H9 0.9500
C10 C11 1.395(3)
C11 C12 1.392(3)
C11 H11 0.9500
C12 C13 1.386(3)
C12 H12 0.9500
C13 C14 1.370(3)
C13 H13 0.9500
C14 H14 0.9500
C15 O1 1.226(2)
C15 N1 1.373(2)
C15 C16 1.497(3)
C16 C21 1.389(3)
C16 C17 1.399(3)
C17 C18 1.384(3)
C17 H17 0.9500
C18 C19 1.386(3)
C18 H18 0.9500
C19 C20 1.382(3)
C20 C21 1.390(3)
C20 H20 0.9500
C21 H21 0.9500
